data_4340188
loop_
_publ_author_name
'Lanznaster, Mauricio'
'Hratchian, Hrant P.'
'Heeg, Mary Jane'
'Hryhorczuk, Lew M.'
'McGarvey, Bruce R.'
'Schlegel, H. Bernhard'
'Verani, Claudio N.'

_publ_section_title
;
 Structural and electronic behavior of unprecedented five-coordinate
 iron(III) and gallium(III) complexes with a new phenol-rich electroactive
 ligand.
;
_journal_issue 3
_journal_name_full 'Inorganic chemistry'
_journal_page_first 955
_journal_page_last 957
_journal_paper_doi 10.1021/ic050809i
_journal_volume 45
_journal_year 2006
_chemical_formula_sum 'C53 H73 Cl6 Ga N2 O3'
_chemical_formula_weight 1068.55
_chemical_name_systematic
; 
 ? 
;
_space_group_IT_number 14
_symmetry_cell_setting monoclinic
_symmetry_space_group_name_Hall '-P 2ybc'
_symmetry_space_group_name_H-M 'P 1 21/c 1'
_atom_sites_solution_hydrogens geom
_atom_sites_solution_primary direct
_atom_sites_solution_secondary difmap
_audit_creation_method SHELXL-97
_cell_angle_alpha 90.00
_cell_angle_beta 112.814(2)
_cell_angle_gamma 90.00
_cell_formula_units_Z 4
_cell_length_a 16.2891(8)
_cell_length_b 18.0037(9)
_cell_length_c 20.2754(10)
_cell_measurement_reflns_used 5553
_cell_measurement_temperature 100(2)
_cell_measurement_theta_max 22.1
_cell_measurement_theta_min 2.2
_cell_volume 5480.9(5)
_computing_cell_refinement 'Bruker APEX2'
_computing_data_collection 'Bruker APEX2'
_computing_data_reduction 'Bruker APEX2'
_computing_molecular_graphics SHELXTL-Plus
_computing_publication_material SHELXL-97
_computing_structure_refinement 'SHELXL-97 (Sheldrick, 1997)'
_computing_structure_solution 'SHELXS-97 (Sheldrick, 1997)'
_diffrn_ambient_temperature 100(2)
_diffrn_measured_fraction_theta_full 0.999
_diffrn_measured_fraction_theta_max 0.993
_diffrn_measurement_device_type 'Bruker APEX2 kappa'
_diffrn_measurement_method 'Bruker APEX2'
_diffrn_radiation_monochromator graphite
_diffrn_radiation_source 'fine-focus sealed tube'
_diffrn_radiation_type MoK\a
_diffrn_radiation_wavelength 0.71073
_diffrn_reflns_av_R_equivalents 0.1150
_diffrn_reflns_av_sigmaI/netI 0.1013
_diffrn_reflns_limit_h_max 21
_diffrn_reflns_limit_h_min -21
_diffrn_reflns_limit_k_max 24
_diffrn_reflns_limit_k_min -23
_diffrn_reflns_limit_l_max 26
_diffrn_reflns_limit_l_min -27
_diffrn_reflns_number 93639
_diffrn_reflns_theta_full 28.30
_diffrn_reflns_theta_max 28.38
_diffrn_reflns_theta_min 1.57
_exptl_absorpt_coefficient_mu 0.836
_exptl_absorpt_correction_T_max 0.8919
_exptl_absorpt_correction_T_min 0.7757
_exptl_absorpt_correction_type multi-scan
_exptl_crystal_colour yellow
_exptl_crystal_density_diffrn 1.295
_exptl_crystal_density_method 'not measured'
_exptl_crystal_description fragment
_exptl_crystal_F_000 2248
_exptl_crystal_size_max 0.32
_exptl_crystal_size_mid 0.15
_exptl_crystal_size_min 0.14
_refine_diff_density_max 1.346
_refine_diff_density_min -1.080
_refine_diff_density_rms 0.111
_refine_ls_extinction_method none
_refine_ls_goodness_of_fit_ref 1.063
_refine_ls_hydrogen_treatment mixed
_refine_ls_matrix_type full
_refine_ls_number_parameters 680
_refine_ls_number_reflns 13651
_refine_ls_number_restraints 0
_refine_ls_restrained_S_all 1.063
_refine_ls_R_factor_all 0.1509
_refine_ls_R_factor_gt 0.0684
_refine_ls_shift/su_max 0.001
_refine_ls_shift/su_mean 0.000
_refine_ls_structure_factor_coef Fsqd
_refine_ls_weighting_details 'calc w=1/[\s^2^(Fo^2^)+(0.1089P)^2^+0.0000P] where P=(Fo^2^+2Fc^2^)/3'
_refine_ls_weighting_scheme calc
_refine_ls_wR_factor_gt 0.1720
_refine_ls_wR_factor_ref 0.2098
_reflns_number_gt 7445
_reflns_number_total 13651
_reflns_threshold_expression >2sigma(I)
_cod_data_source_file ic050809irom20050519_064056.cif
_cod_data_source_block balr
_cod_depositor_comments
;
The following automatic conversions were performed:

'_exptl_absorpt_correction_type' value 'Multi-scan' changed to
'multi-scan' according to
/usr/data/users/saulius/automatic-downloads/retrospective/ACS/lib/dictionaries/cif_core.dic
dictionary named 'cif_core.dic' version 2.4.2 from 2011-04-26.

Automatic conversion script
Id: cif_fix_values 2281 2013-09-26 08:29:07Z andrius 
;
_cod_original_sg_symbol_H-M P21/c
_cod_database_code 4340188

loop_
_symmetry_equiv_pos_as_xyz
'x, y, z'
'-x, y+1/2, -z+1/2'
'-x, -y, -z'
'x, -y-1/2, z-1/2'

loop_
_atom_site_label
_atom_site_type_symbol
_atom_site_fract_x
_atom_site_fract_y
_atom_site_fract_z
_atom_site_U_iso_or_equiv
_atom_site_adp_type
_atom_site_occupancy
_atom_site_symmetry_multiplicity
_atom_site_calc_flag
_atom_site_refinement_flags
Ga1 Ga 0.47070(3) 0.16581(2) 0.96670(2) 0.01922(13) Uani 1 1 d .
O1 O 0.57614(19) 0.21092(17) 1.02745(14) 0.0264(7) Uani 1 1 d .
C1 C 0.6340(3) 0.2542(2) 1.0124(2) 0.0228(9) Uani 1 1 d .
C2 C 0.7042(3) 0.2889(2) 1.0683(2) 0.0235(9) Uani 1 1 d .
C3 C 0.7646(3) 0.3305(2) 1.0504(2) 0.0241(9) Uani 1 1 d .
C4 C 0.7599(3) 0.3401(2) 0.9804(2) 0.0255(9) Uani 1 1 d .
C5 C 0.6903(3) 0.3057(3) 0.9270(2) 0.0273(10) Uani 1 1 d .
C6 C 0.6272(3) 0.2644(2) 0.9409(2) 0.0242(9) Uani 1 1 d .
C7 C 0.5509(3) 0.2331(2) 0.8796(2) 0.0265(9) Uani 1 1 d .
N1 N 0.5295(3) 0.1541(2) 0.89202(18) 0.0254(8) Uani 1 1 d .
C8 C 0.4695(3) 0.1199(2) 0.8254(2) 0.0252(9) Uani 1 1 d .
C9 C 0.4927(3) 0.1143(3) 0.7662(2) 0.0324(10) Uani 1 1 d .
C10 C 0.4304(4) 0.0877(3) 0.7021(2) 0.0376(12) Uani 1 1 d .
C11 C 0.3472(3) 0.0670(3) 0.6973(2) 0.0361(12) Uani 1 1 d .
C12 C 0.3257(3) 0.0689(3) 0.7577(2) 0.0297(10) Uani 1 1 d .
C13 C 0.3866(3) 0.0958(2) 0.8213(2) 0.0254(9) Uani 1 1 d .
N2 N 0.3704(2) 0.09756(19) 0.88768(17) 0.0211(7) Uani 1 1 d .
C14 C 0.3795(3) 0.0194(2) 0.9170(2) 0.0220(9) Uani 1 1 d .
C15 C 0.3599(3) 0.0147(2) 0.9835(2) 0.0206(8) Uani 1 1 d .
C16 C 0.2942(3) -0.0333(2) 0.9852(2) 0.0225(9) Uani 1 1 d .
C17 C 0.2706(3) -0.0364(2) 1.0444(2) 0.0255(9) Uani 1 1 d .
C18 C 0.3158(3) 0.0112(2) 1.1013(2) 0.0242(9) Uani 1 1 d .
C19 C 0.3823(3) 0.0609(2) 1.1020(2) 0.0216(9) Uani 1 1 d .
C20 C 0.4048(3) 0.0614(2) 1.0412(2) 0.0202(8) Uani 1 1 d .
O2 O 0.47063(17) 0.10556(15) 1.03956(13) 0.0195(6) Uani 1 1 d .
C21 C 0.2815(3) 0.1295(2) 0.8765(2) 0.0247(9) Uani 1 1 d .
C22 C 0.2699(3) 0.2081(2) 0.8483(2) 0.0239(9) Uani 1 1 d .
C23 C 0.1997(3) 0.2250(2) 0.7843(2) 0.0247(9) Uani 1 1 d .
C24 C 0.1801(3) 0.2980(3) 0.7619(2) 0.0263(9) Uani 1 1 d .
C25 C 0.2332(3) 0.3537(2) 0.8070(2) 0.0246(9) Uani 1 1 d .
C26 C 0.3055(3) 0.3389(2) 0.8718(2) 0.0227(9) Uani 1 1 d .
C27 C 0.3254(3) 0.2637(2) 0.8909(2) 0.0220(9) Uani 1 1 d .
O3 O 0.39545(18) 0.24589(15) 0.95149(14) 0.0249(6) Uani 1 1 d .
C28 C 0.7153(3) 0.2793(2) 1.1465(2) 0.0232(9) Uani 1 1 d .
C29 C 0.7945(3) 0.3236(3) 1.1982(2) 0.0326(11) Uani 1 1 d .
H29A H 0.8491 0.3078 1.1929 0.039 Uiso 1 1 calc R
H29B H 0.8002 0.3145 1.2475 0.039 Uiso 1 1 calc R
H29C H 0.7847 0.3767 1.1874 0.039 Uiso 1 1 calc R
C30 C 0.6318(3) 0.3068(3) 1.1571(2) 0.0304(10) Uani 1 1 d .
H30A H 0.6232 0.3598 1.1456 0.036 Uiso 1 1 calc R
H30B H 0.6394 0.2990 1.2069 0.036 Uiso 1 1 calc R
H30C H 0.5797 0.2790 1.1254 0.036 Uiso 1 1 calc R
C31 C 0.7320(3) 0.1965(2) 1.1666(2) 0.0267(9) Uani 1 1 d .
H31A H 0.6817 0.1670 1.1348 0.032 Uiso 1 1 calc R
H31B H 0.7381 0.1895 1.2163 0.032 Uiso 1 1 calc R
H31C H 0.7867 0.1804 1.1617 0.032 Uiso 1 1 calc R
C32 C 0.8327(3) 0.3839(2) 0.9662(2) 0.0280(10) Uani 1 1 d .
C33 C 0.9230(3) 0.3470(3) 1.0053(3) 0.0367(11) Uani 1 1 d .
H33A H 0.9234 0.2980 0.9844 0.044 Uiso 1 1 calc R
H33B H 0.9336 0.3414 1.0560 0.044 Uiso 1 1 calc R
H33C H 0.9699 0.3779 1.0006 0.044 Uiso 1 1 calc R
C34 C 0.8344(4) 0.4641(3) 0.9924(3) 0.0422(12) Uani 1 1 d .
H34A H 0.8777 0.4931 0.9806 0.051 Uiso 1 1 calc R
H34B H 0.8513 0.4642 1.0444 0.051 Uiso 1 1 calc R
H34C H 0.7751 0.4863 0.9690 0.051 Uiso 1 1 calc R
C35 C 0.8153(3) 0.3866(3) 0.8858(2) 0.0393(12) Uani 1 1 d .
H35A H 0.8606 0.4177 0.8786 0.047 Uiso 1 1 calc R
H35B H 0.7562 0.4077 0.8591 0.047 Uiso 1 1 calc R
H35C H 0.8180 0.3362 0.8685 0.047 Uiso 1 1 calc R
C36 C 0.1941(3) -0.0844(3) 1.0461(2) 0.0289(10) Uani 1 1 d .
C37 C 0.1159(3) -0.0325(3) 1.0383(3) 0.0496(15) Uani 1 1 d .
H37A H 0.1360 0.0061 1.0753 0.060 Uiso 1 1 calc R
H37B H 0.0679 -0.0613 1.0438 0.060 Uiso 1 1 calc R
H37C H 0.0940 -0.0092 0.9909 0.060 Uiso 1 1 calc R
C38 C 0.1610(3) -0.1400(2) 0.9842(2) 0.0284(10) Uani 1 1 d .
H38A H 0.1388 -0.1131 0.9386 0.034 Uiso 1 1 calc R
H38B H 0.1127 -0.1699 0.9880 0.034 Uiso 1 1 calc R
H38C H 0.2101 -0.1726 0.9863 0.034 Uiso 1 1 calc R
C39 C 0.2219(4) -0.1275(3) 1.1174(2) 0.0451(14) Uani 1 1 d .
H39A H 0.2733 -0.1591 1.1233 0.054 Uiso 1 1 calc R
H39B H 0.1722 -0.1585 1.1168 0.054 Uiso 1 1 calc R
H39C H 0.2379 -0.0922 1.1572 0.054 Uiso 1 1 calc R
C40 C 0.4258(3) 0.1158(2) 1.1645(2) 0.0247(9) Uani 1 1 d .
C41 C 0.4013(3) 0.1957(2) 1.1363(2) 0.0325(10) Uani 1 1 d .
H41A H 0.4209 0.2044 1.0969 0.039 Uiso 1 1 calc R
H41B H 0.4308 0.2311 1.1749 0.039 Uiso 1 1 calc R
H41C H 0.3366 0.2023 1.1189 0.039 Uiso 1 1 calc R
C42 C 0.5270(3) 0.1057(3) 1.1973(2) 0.0306(10) Uani 1 1 d .
H42A H 0.5413 0.0544 1.2139 0.037 Uiso 1 1 calc R
H42B H 0.5532 0.1397 1.2378 0.037 Uiso 1 1 calc R
H42C H 0.5515 0.1164 1.1611 0.037 Uiso 1 1 calc R
C43 C 0.3910(3) 0.1048(3) 1.2234(2) 0.0370(12) Uani 1 1 d .
H43A H 0.3262 0.1110 1.2036 0.044 Uiso 1 1 calc R
H43B H 0.4183 0.1416 1.2613 0.044 Uiso 1 1 calc R
H43C H 0.4062 0.0547 1.2434 0.044 Uiso 1 1 calc R
C44 C 0.1033(3) 0.3151(3) 0.6915(2) 0.0337(11) Uani 1 1 d .
C45 C 0.0154(3) 0.2830(3) 0.6927(2) 0.0343(11) Uani 1 1 d .
H45A H 0.0222 0.2295 0.7022 0.041 Uiso 1 1 calc R
H45B H -0.0333 0.2917 0.6462 0.041 Uiso 1 1 calc R
H45C H 0.0017 0.3076 0.7303 0.041 Uiso 1 1 calc R
C46 C 0.0899(4) 0.3988(3) 0.6768(3) 0.0602(18) Uani 1 1 d .
H46A H 0.0758 0.4224 0.7146 0.072 Uiso 1 1 calc R
H46B H 0.0408 0.4068 0.6305 0.072 Uiso 1 1 calc R
H46C H 0.1446 0.4205 0.6758 0.072 Uiso 1 1 calc R
C47 C 0.1207(3) 0.2775(4) 0.6301(3) 0.065(2) Uani 1 1 d .
H47A H 0.1782 0.2942 0.6305 0.078 Uiso 1 1 calc R
H47B H 0.0732 0.2908 0.5844 0.078 Uiso 1 1 calc R
H47C H 0.1218 0.2235 0.6364 0.078 Uiso 1 1 calc R
C48 C 0.3586(3) 0.4025(2) 0.9208(2) 0.0272(9) Uani 1 1 d .
C49 C 0.3212(3) 0.4793(2) 0.8903(2) 0.0349(11) Uani 1 1 d .
H49A H 0.3284 0.4872 0.8450 0.042 Uiso 1 1 calc R
H49B H 0.3536 0.5180 0.9245 0.042 Uiso 1 1 calc R
H49C H 0.2578 0.4816 0.8820 0.042 Uiso 1 1 calc R
C50 C 0.3526(3) 0.3957(3) 0.9946(2) 0.0349(11) Uani 1 1 d .
H50A H 0.2901 0.3988 0.9888 0.042 Uiso 1 1 calc R
H50B H 0.3864 0.4361 1.0257 0.042 Uiso 1 1 calc R
H50C H 0.3775 0.3479 1.0163 0.042 Uiso 1 1 calc R
C51 C 0.4569(3) 0.4007(3) 0.9307(2) 0.0335(11) Uani 1 1 d .
H51A H 0.4839 0.3540 0.9538 0.040 Uiso 1 1 calc R
H51B H 0.4883 0.4426 0.9608 0.040 Uiso 1 1 calc R
H51C H 0.4611 0.4044 0.8839 0.040 Uiso 1 1 calc R
C52 C 0.0994(4) 0.2790(3) 0.9008(3) 0.0449(13) Uani 1 1 d .
Cl1 Cl 0.08358(10) 0.37497(8) 0.91024(9) 0.0593(4) Uani 1 1 d .
Cl2 Cl -0.00480(11) 0.23427(9) 0.87025(10) 0.0685(5) Uani 1 1 d .
Cl3 Cl 0.17356(13) 0.24083(12) 0.97986(9) 0.0804(6) Uani 1 1 d .
C53 C -0.0353(4) 0.5102(4) 0.7706(4) 0.0635(18) Uani 1 1 d .
Cl4 Cl -0.12285(9) 0.44835(8) 0.72473(8) 0.0521(4) Uani 1 1 d .
Cl5 Cl -0.02219(12) 0.57429(10) 0.70887(12) 0.0838(6) Uani 1 1 d .
Cl6 Cl -0.05645(15) 0.55581(10) 0.83792(9) 0.0879(7) Uani 1 1 d .
H3 H 0.814(3) 0.348(3) 1.085(2) 0.030(13) Uiso 1 1 d .
H5 H 0.688(3) 0.309(2) 0.881(2) 0.016(10) Uiso 1 1 d .
H7A H 0.493(3) 0.260(3) 0.871(2) 0.029(12) Uiso 1 1 d .
H7B H 0.561(3) 0.235(2) 0.834(2) 0.024(11) Uiso 1 1 d .
H1N1 H 0.585(4) 0.134(3) 0.921(3) 0.062(18) Uiso 1 1 d .
H9 H 0.559(4) 0.133(3) 0.773(3) 0.054(16) Uiso 1 1 d .
H10 H 0.450(3) 0.086(3) 0.663(3) 0.045(15) Uiso 1 1 d .
H11 H 0.303(3) 0.050(2) 0.653(2) 0.015(10) Uiso 1 1 d .
H12 H 0.276(3) 0.055(2) 0.758(2) 0.015(11) Uiso 1 1 d .
H14A H 0.436(3) 0.001(3) 0.932(2) 0.038(13) Uiso 1 1 d .
H14B H 0.338(2) -0.014(2) 0.881(2) 0.014(10) Uiso 1 1 d .
H16 H 0.265(3) -0.062(2) 0.951(2) 0.014(10) Uiso 1 1 d .
H18 H 0.299(3) 0.010(2) 1.138(2) 0.020(11) Uiso 1 1 d .
H21A H 0.274(3) 0.128(2) 0.923(2) 0.025(11) Uiso 1 1 d .
H21B H 0.229(2) 0.096(2) 0.8384(18) 0.005(9) Uiso 1 1 d .
H23 H 0.158(3) 0.183(2) 0.752(2) 0.020(11) Uiso 1 1 d .
H25 H 0.213(3) 0.407(3) 0.795(2) 0.034(13) Uiso 1 1 d .
H52 H 0.132(3) 0.271(3) 0.863(3) 0.039(13) Uiso 1 1 d .
H53 H 0.031(4) 0.476(3) 0.790(3) 0.071(18) Uiso 1 1 d .

loop_
_atom_site_aniso_label
_atom_site_aniso_U_11
_atom_site_aniso_U_22
_atom_site_aniso_U_33
_atom_site_aniso_U_23
_atom_site_aniso_U_13
_atom_site_aniso_U_12
Ga1 0.0244(2) 0.0159(2) 0.0137(2) 0.00042(18) 0.00323(17) 0.00264(19)
O1 0.0279(16) 0.0333(18) 0.0144(14) 0.0033(12) 0.0040(12) -0.0046(14)
C1 0.024(2) 0.023(2) 0.020(2) 0.0025(17) 0.0077(18) 0.0050(17)
C2 0.027(2) 0.022(2) 0.019(2) 0.0006(17) 0.0069(18) 0.0058(18)
C3 0.026(2) 0.019(2) 0.025(2) -0.0017(18) 0.0083(19) 0.0038(18)
C4 0.031(2) 0.020(2) 0.026(2) 0.0057(18) 0.0114(19) 0.0048(18)
C5 0.034(2) 0.030(2) 0.020(2) 0.0080(18) 0.014(2) 0.005(2)
C6 0.026(2) 0.025(2) 0.018(2) 0.0028(17) 0.0043(18) 0.0008(18)
C7 0.030(2) 0.026(2) 0.022(2) 0.0012(18) 0.0092(19) -0.0013(19)
N1 0.034(2) 0.023(2) 0.0174(17) -0.0011(14) 0.0071(16) -0.0052(16)
C8 0.037(2) 0.023(2) 0.0124(19) 0.0010(16) 0.0056(18) -0.0008(19)
C9 0.044(3) 0.025(2) 0.025(2) -0.0019(19) 0.010(2) -0.004(2)
C10 0.061(3) 0.034(3) 0.019(2) -0.001(2) 0.016(2) -0.005(2)
C11 0.048(3) 0.032(3) 0.014(2) -0.0040(19) -0.003(2) -0.002(2)
C12 0.036(3) 0.025(2) 0.021(2) -0.0009(18) 0.004(2) 0.002(2)
C13 0.039(3) 0.017(2) 0.0125(18) 0.0001(16) 0.0024(18) 0.0090(18)
N2 0.0228(17) 0.0203(18) 0.0158(16) -0.0002(14) 0.0027(14) 0.0012(14)
C14 0.023(2) 0.016(2) 0.022(2) -0.0018(17) 0.0044(19) 0.0030(17)
C15 0.025(2) 0.018(2) 0.0160(19) 0.0001(16) 0.0047(17) 0.0062(17)
C16 0.025(2) 0.019(2) 0.020(2) -0.0050(17) 0.0053(18) 0.0022(17)
C17 0.026(2) 0.024(2) 0.025(2) -0.0032(18) 0.0079(19) -0.0005(18)
C18 0.030(2) 0.024(2) 0.021(2) -0.0038(17) 0.0119(19) -0.0013(18)
C19 0.022(2) 0.022(2) 0.019(2) -0.0034(16) 0.0060(17) 0.0025(17)
C20 0.022(2) 0.018(2) 0.0173(19) -0.0008(16) 0.0038(17) 0.0052(16)
O2 0.0239(14) 0.0163(14) 0.0156(13) 0.0004(11) 0.0045(12) 0.0000(11)
C21 0.024(2) 0.018(2) 0.026(2) 0.0026(18) 0.0042(19) 0.0035(18)
C22 0.025(2) 0.021(2) 0.021(2) 0.0003(17) 0.0037(18) 0.0035(18)
C23 0.022(2) 0.027(2) 0.024(2) -0.0011(18) 0.0080(18) 0.0026(18)
C24 0.025(2) 0.034(3) 0.023(2) 0.0077(19) 0.0116(19) 0.0044(19)
C25 0.031(2) 0.025(2) 0.021(2) 0.0069(17) 0.0137(19) 0.0062(18)
C26 0.029(2) 0.018(2) 0.024(2) 0.0032(17) 0.0128(18) 0.0039(18)
C27 0.025(2) 0.022(2) 0.0165(19) -0.0017(16) 0.0053(17) 0.0063(17)
O3 0.0286(16) 0.0171(15) 0.0192(14) -0.0032(12) -0.0014(13) 0.0056(12)
C28 0.028(2) 0.021(2) 0.020(2) -0.0029(17) 0.0089(18) 0.0035(17)
C29 0.038(3) 0.040(3) 0.021(2) -0.009(2) 0.012(2) -0.007(2)
C30 0.038(3) 0.029(2) 0.026(2) -0.0051(19) 0.016(2) 0.002(2)
C31 0.033(2) 0.027(2) 0.0160(19) 0.0006(17) 0.0054(18) 0.006(2)
C32 0.036(2) 0.022(2) 0.030(2) -0.0011(18) 0.017(2) -0.0049(19)
C33 0.037(3) 0.038(3) 0.039(3) 0.001(2) 0.019(2) -0.005(2)
C34 0.062(3) 0.031(3) 0.041(3) -0.005(2) 0.029(3) -0.011(2)
C35 0.048(3) 0.036(3) 0.037(3) 0.000(2) 0.021(3) -0.006(2)
C36 0.029(2) 0.029(2) 0.025(2) -0.0104(19) 0.0068(19) -0.0044(19)
C37 0.031(3) 0.046(3) 0.075(4) -0.031(3) 0.025(3) -0.012(2)
C38 0.032(2) 0.023(2) 0.028(2) -0.0067(18) 0.010(2) -0.0079(19)
C39 0.053(3) 0.055(4) 0.029(3) -0.010(2) 0.017(2) -0.032(3)
C40 0.031(2) 0.022(2) 0.020(2) -0.0053(17) 0.0085(19) -0.0033(18)
C41 0.040(3) 0.024(2) 0.031(2) -0.008(2) 0.012(2) 0.001(2)
C42 0.036(3) 0.029(2) 0.018(2) -0.0037(18) 0.0008(19) -0.005(2)
C43 0.051(3) 0.037(3) 0.025(2) -0.015(2) 0.019(2) -0.020(2)
C44 0.028(2) 0.043(3) 0.025(2) 0.014(2) 0.005(2) 0.001(2)
C45 0.029(2) 0.037(3) 0.030(2) 0.013(2) 0.004(2) 0.005(2)
C46 0.037(3) 0.059(4) 0.059(4) 0.044(3) -0.010(3) -0.003(3)
C47 0.032(3) 0.139(7) 0.020(3) 0.002(3) 0.007(2) 0.002(4)
C48 0.039(3) 0.019(2) 0.022(2) -0.0006(17) 0.010(2) 0.0040(19)
C49 0.053(3) 0.018(2) 0.030(2) 0.0039(18) 0.011(2) 0.002(2)
C50 0.052(3) 0.023(2) 0.029(2) -0.0069(19) 0.015(2) 0.001(2)
C51 0.043(3) 0.024(2) 0.028(2) -0.0093(19) 0.008(2) -0.004(2)
C52 0.048(3) 0.044(3) 0.050(3) -0.005(3) 0.027(3) -0.004(3)
Cl1 0.0676(10) 0.0397(8) 0.0875(12) -0.0099(7) 0.0485(9) -0.0040(7)
Cl2 0.0751(11) 0.0600(10) 0.0883(12) -0.0298(9) 0.0513(10) -0.0251(8)
Cl3 0.0994(14) 0.0940(14) 0.0586(10) 0.0326(10) 0.0423(10) 0.0220(11)
C53 0.041(3) 0.042(4) 0.083(5) 0.010(3) -0.002(3) -0.005(3)
Cl4 0.0541(8) 0.0379(8) 0.0570(9) -0.0078(6) 0.0135(7) -0.0073(6)
Cl5 0.0769(12) 0.0482(10) 0.1338(18) 0.0266(11) 0.0490(13) 0.0026(9)
Cl6 0.1258(16) 0.0437(10) 0.0542(10) -0.0062(8) -0.0089(11) -0.0137(10)

loop_
_atom_type_symbol
_atom_type_description
_atom_type_scat_dispersion_real
_atom_type_scat_dispersion_imag
_atom_type_scat_source
C C 0.0033 0.0016 'International Tables Vol C Tables 4.2.6.8 and 6.1.1.4'
H H 0.0000 0.0000 'International Tables Vol C Tables 4.2.6.8 and 6.1.1.4'
N N 0.0061 0.0033 'International Tables Vol C Tables 4.2.6.8 and 6.1.1.4'
O O 0.0106 0.0060 'International Tables Vol C Tables 4.2.6.8 and 6.1.1.4'
Ga Ga 0.2307 1.6083 'International Tables Vol C Tables 4.2.6.8 and 6.1.1.4'
Cl Cl 0.1484 0.1585 'International Tables Vol C Tables 4.2.6.8 and 6.1.1.4'

loop_
_geom_angle_atom_site_label_1
_geom_angle_atom_site_label_2
_geom_angle_atom_site_label_3
_geom_angle
O2 Ga1 O3 112.98(12)
O2 Ga1 O1 90.78(12)
O3 Ga1 O1 98.76(13)
O2 Ga1 N1 131.81(13)
O3 Ga1 N1 114.84(14)
O1 Ga1 N1 87.68(13)
O2 Ga1 N2 91.39(12)
O3 Ga1 N2 93.32(12)
O1 Ga1 N2 165.78(13)
N1 Ga1 N2 80.42(13)
C1 O1 Ga1 130.4(2)
O1 C1 C2 119.8(3)
O1 C1 C6 121.4(4)
C2 C1 C6 118.8(4)
C3 C2 C1 117.7(4)
C3 C2 C28 121.2(4)
C1 C2 C28 121.1(4)
C2 C3 C4 124.3(4)
C5 C4 C3 116.6(4)
C5 C4 C32 122.8(4)
C3 C4 C32 120.5(4)
C4 C5 C6 122.2(4)
C5 C6 C1 120.4(4)
C5 C6 C7 118.7(4)
C1 C6 C7 120.8(4)
C6 C7 N1 113.0(4)
C8 N1 C7 111.0(3)
C8 N1 Ga1 112.5(3)
C7 N1 Ga1 103.0(3)
C13 C8 C9 120.4(4)
C13 C8 N1 118.1(3)
C9 C8 N1 121.4(4)
C10 C9 C8 119.2(5)
C11 C10 C9 120.3(4)
C10 C11 C12 120.4(4)
C13 C12 C11 119.7(5)
C12 C13 C8 119.8(4)
C12 C13 N2 123.1(4)
C8 C13 N2 117.0(4)
C13 N2 C21 112.2(3)
C13 N2 C14 108.3(3)
C21 N2 C14 111.1(3)
C13 N2 Ga1 109.7(3)
C21 N2 Ga1 107.6(2)
C14 N2 Ga1 107.8(2)
C15 C14 N2 112.5(3)
C16 C15 C20 120.8(4)
C16 C15 C14 119.5(4)
C20 C15 C14 119.6(4)
C15 C16 C17 121.3(4)
C16 C17 C18 117.0(4)
C16 C17 C36 122.8(4)
C18 C17 C36 120.1(4)
C17 C18 C19 124.0(4)
C18 C19 C20 117.1(4)
C18 C19 C40 121.7(4)
C20 C19 C40 121.1(4)
O2 C20 C15 119.9(3)
O2 C20 C19 120.3(4)
C15 C20 C19 119.8(4)
C20 O2 Ga1 128.2(2)
N2 C21 C22 113.0(3)
C23 C22 C27 121.3(4)
C23 C22 C21 119.7(4)
C27 C22 C21 118.7(4)
C24 C23 C22 121.0(4)
C23 C24 C25 117.2(4)
C23 C24 C44 120.0(4)
C25 C24 C44 122.7(4)
C24 C25 C26 123.6(4)
C25 C26 C27 117.2(4)
C25 C26 C48 121.2(4)
C27 C26 C48 121.5(4)
O3 C27 C22 120.5(4)
O3 C27 C26 120.0(4)
C22 C27 C26 119.5(4)
C27 O3 Ga1 127.6(2)
C29 C28 C2 112.3(4)
C29 C28 C30 107.0(3)
C2 C28 C30 110.5(3)
C29 C28 C31 107.8(4)
C2 C28 C31 108.7(3)
C30 C28 C31 110.3(4)
C33 C32 C34 110.2(4)
C33 C32 C4 109.6(4)
C34 C32 C4 109.1(4)
C33 C32 C35 108.0(4)
C34 C32 C35 107.9(4)
C4 C32 C35 112.0(4)
C17 C36 C38 112.5(4)
C17 C36 C37 107.8(4)
C38 C36 C37 107.3(4)
C17 C36 C39 111.1(4)
C38 C36 C39 108.7(4)
C37 C36 C39 109.4(4)
C43 C40 C42 108.1(4)
C43 C40 C41 107.0(4)
C42 C40 C41 110.6(4)
C43 C40 C19 111.6(3)
C42 C40 C19 110.7(3)
C41 C40 C19 108.8(3)
C24 C44 C46 112.7(4)
C24 C44 C47 109.2(4)
C46 C44 C47 109.4(5)
C24 C44 C45 109.8(3)
C46 C44 C45 107.8(4)
C47 C44 C45 108.0(4)
C51 C48 C49 107.6(4)
C51 C48 C50 109.1(4)
C49 C48 C50 107.2(3)
C51 C48 C26 111.5(3)
C49 C48 C26 111.8(4)
C50 C48 C26 109.6(4)
Cl3 C52 Cl2 112.1(3)
Cl3 C52 Cl1 111.5(3)
Cl2 C52 Cl1 108.9(3)
Cl6 C53 Cl4 110.3(4)
Cl6 C53 Cl5 111.1(4)
Cl4 C53 Cl5 109.4(4)

loop_
_geom_bond_atom_site_label_1
_geom_bond_atom_site_label_2
_geom_bond_distance
Ga1 O2 1.833(3)
Ga1 O3 1.839(3)
Ga1 O1 1.867(3)
Ga1 N1 2.092(4)
Ga1 N2 2.172(3)
O1 C1 1.346(5)
C1 C2 1.407(6)
C1 C6 1.422(5)
C2 C3 1.392(6)
C2 C28 1.533(6)
C3 C4 1.401(6)
C4 C5 1.374(6)
C4 C32 1.543(6)
C5 C6 1.383(6)
C6 C7 1.485(6)
C7 N1 1.509(5)
N1 C8 1.461(5)
C8 C13 1.391(6)
C8 C9 1.393(6)
C9 C10 1.387(6)
C10 C11 1.373(7)
C11 C12 1.399(7)
C12 C13 1.374(6)
C13 N2 1.469(5)
N2 C21 1.491(5)
N2 C14 1.512(5)
C14 C15 1.502(6)
C15 C16 1.387(6)
C15 C20 1.396(6)
C16 C17 1.394(6)
C17 C18 1.396(6)
C17 C36 1.528(6)
C18 C19 1.399(6)
C19 C20 1.417(5)
C19 C40 1.546(6)
C20 O2 1.345(5)
C21 C22 1.510(6)
C22 C23 1.390(6)
C22 C27 1.399(6)
C23 C24 1.386(6)
C24 C25 1.406(6)
C24 C44 1.521(6)
C25 C26 1.408(6)
C26 C27 1.412(6)
C26 C48 1.543(6)
C27 O3 1.352(5)
C28 C29 1.532(6)
C28 C30 1.538(6)
C28 C31 1.542(6)
C32 C33 1.526(6)
C32 C34 1.536(6)
C32 C35 1.543(6)
C36 C38 1.531(6)
C36 C37 1.537(6)
C36 C39 1.545(7)
C40 C43 1.521(6)
C40 C42 1.532(6)
C40 C41 1.541(6)
C44 C46 1.535(7)
C44 C47 1.537(7)
C44 C45 1.554(6)
C48 C51 1.533(6)
C48 C49 1.541(6)
C48 C50 1.543(6)
C52 Cl3 1.731(6)
C52 Cl2 1.760(5)
C52 Cl1 1.769(6)
C53 Cl6 1.738(8)
C53 Cl4 1.763(6)
C53 Cl5 1.776(7)

loop_
_geom_torsion_atom_site_label_1
_geom_torsion_atom_site_label_2
_geom_torsion_atom_site_label_3
_geom_torsion_atom_site_label_4
_geom_torsion
O2 Ga1 O1 C1 165.0(3)
O3 Ga1 O1 C1 -81.6(4)
N1 Ga1 O1 C1 33.2(4)
N2 Ga1 O1 C1 66.2(7)
Ga1 O1 C1 C2 172.7(3)
Ga1 O1 C1 C6 -8.8(6)
O1 C1 C2 C3 177.3(4)
C6 C1 C2 C3 -1.3(6)
O1 C1 C2 C28 -0.8(6)
C6 C1 C2 C28 -179.4(4)
C1 C2 C3 C4 0.2(6)
C28 C2 C3 C4 178.3(4)
C2 C3 C4 C5 0.2(6)
C2 C3 C4 C32 -176.9(4)
C3 C4 C5 C6 0.7(6)
C32 C4 C5 C6 177.7(4)
C4 C5 C6 C1 -1.9(7)
C4 C5 C6 C7 176.1(4)
O1 C1 C6 C5 -176.4(4)
C2 C1 C6 C5 2.2(6)
O1 C1 C6 C7 5.6(6)
C2 C1 C6 C7 -175.8(4)
C5 C6 C7 N1 137.1(4)
C1 C6 C7 N1 -44.9(6)
C6 C7 N1 C8 -166.4(4)
C6 C7 N1 Ga1 73.0(4)
O2 Ga1 N1 C8 92.7(3)
O3 Ga1 N1 C8 -79.8(3)
O1 Ga1 N1 C8 -178.3(3)
N2 Ga1 N1 C8 9.5(3)
O2 Ga1 N1 C7 -147.8(2)
O3 Ga1 N1 C7 39.8(3)
O1 Ga1 N1 C7 -58.8(3)
N2 Ga1 N1 C7 129.0(3)
C7 N1 C8 C13 -118.9(4)
Ga1 N1 C8 C13 -4.1(5)
C7 N1 C8 C9 58.4(5)
Ga1 N1 C8 C9 173.2(3)
C13 C8 C9 C10 3.2(7)
N1 C8 C9 C10 -174.1(4)
C8 C9 C10 C11 -0.3(7)
C9 C10 C11 C12 -3.1(8)
C10 C11 C12 C13 3.7(7)
C11 C12 C13 C8 -0.8(7)
C11 C12 C13 N2 -178.0(4)
C9 C8 C13 C12 -2.6(6)
N1 C8 C13 C12 174.7(4)
C9 C8 C13 N2 174.8(4)
N1 C8 C13 N2 -7.9(6)
C12 C13 N2 C21 -48.0(5)
C8 C13 N2 C21 134.7(4)
C12 C13 N2 C14 75.1(5)
C8 C13 N2 C14 -102.3(4)
C12 C13 N2 Ga1 -167.5(3)
C8 C13 N2 Ga1 15.2(4)
O2 Ga1 N2 C13 -145.3(3)
O3 Ga1 N2 C13 101.6(3)
O1 Ga1 N2 C13 -46.6(6)
N1 Ga1 N2 C13 -13.0(3)
O2 Ga1 N2 C21 92.4(3)
O3 Ga1 N2 C21 -20.7(3)
O1 Ga1 N2 C21 -168.9(4)
N1 Ga1 N2 C21 -135.4(3)
O2 Ga1 N2 C14 -27.5(2)
O3 Ga1 N2 C14 -140.6(2)
O1 Ga1 N2 C14 71.2(6)
N1 Ga1 N2 C14 104.7(3)
C13 N2 C14 C15 -177.4(3)
C21 N2 C14 C15 -53.7(5)
Ga1 N2 C14 C15 64.0(4)
N2 C14 C15 C16 123.3(4)
N2 C14 C15 C20 -53.3(5)
C20 C15 C16 C17 0.1(6)
C14 C15 C16 C17 -176.4(4)
C15 C16 C17 C18 0.4(6)
C15 C16 C17 C36 175.5(4)
C16 C17 C18 C19 0.0(7)
C36 C17 C18 C19 -175.3(4)
C17 C18 C19 C20 -0.8(6)
C17 C18 C19 C40 176.0(4)
C16 C15 C20 O2 177.6(3)
C14 C15 C20 O2 -5.9(6)
C16 C15 C20 C19 -0.9(6)
C14 C15 C20 C19 175.6(4)
C18 C19 C20 O2 -177.2(4)
C40 C19 C20 O2 6.0(6)
C18 C19 C20 C15 1.2(6)
C40 C19 C20 C15 -175.5(4)
C15 C20 O2 Ga1 47.1(5)
C19 C20 O2 Ga1 -134.5(3)
O3 Ga1 O2 C20 68.9(3)
O1 Ga1 O2 C20 168.8(3)
N1 Ga1 O2 C20 -103.6(3)
N2 Ga1 O2 C20 -25.3(3)
C13 N2 C21 C22 -59.4(5)
C14 N2 C21 C22 179.1(3)
Ga1 N2 C21 C22 61.3(4)
N2 C21 C22 C23 122.7(4)
N2 C21 C22 C27 -63.3(5)
C27 C22 C23 C24 -2.6(6)
C21 C22 C23 C24 171.2(4)
C22 C23 C24 C25 -1.0(6)
C22 C23 C24 C44 179.6(4)
C23 C24 C25 C26 1.7(6)
C44 C24 C25 C26 -178.8(4)
C24 C25 C26 C27 1.0(6)
C24 C25 C26 C48 -177.1(4)
C23 C22 C27 O3 -177.5(4)
C21 C22 C27 O3 8.7(6)
C23 C22 C27 C26 5.4(6)
C21 C22 C27 C26 -168.5(4)
C25 C26 C27 O3 178.4(3)
C48 C26 C27 O3 -3.6(6)
C25 C26 C27 C22 -4.5(6)
C48 C26 C27 C22 173.6(4)
C22 C27 O3 Ga1 38.1(5)
C26 C27 O3 Ga1 -144.8(3)
O2 Ga1 O3 C27 -120.6(3)
O1 Ga1 O3 C27 144.8(3)
N1 Ga1 O3 C27 53.3(4)
N2 Ga1 O3 C27 -27.6(3)
C3 C2 C28 C29 3.4(5)
C1 C2 C28 C29 -178.5(4)
C3 C2 C28 C30 122.9(4)
C1 C2 C28 C30 -59.1(5)
C3 C2 C28 C31 -115.9(4)
C1 C2 C28 C31 62.2(5)
C5 C4 C32 C33 -117.5(5)
C3 C4 C32 C33 59.3(5)
C5 C4 C32 C34 121.7(5)
C3 C4 C32 C34 -61.5(5)
C5 C4 C32 C35 2.3(6)
C3 C4 C32 C35 179.1(4)
C16 C17 C36 C38 12.5(6)
C18 C17 C36 C38 -172.5(4)
C16 C17 C36 C37 -105.6(5)
C18 C17 C36 C37 69.4(5)
C16 C17 C36 C39 134.6(5)
C18 C17 C36 C39 -50.4(6)
C18 C19 C40 C43 3.2(6)
C20 C19 C40 C43 179.9(4)
C18 C19 C40 C42 123.6(4)
C20 C19 C40 C42 -59.7(5)
C18 C19 C40 C41 -114.6(4)
C20 C19 C40 C41 62.1(5)
C23 C24 C44 C46 178.2(4)
C25 C24 C44 C46 -1.2(6)
C23 C24 C44 C47 -60.0(6)
C25 C24 C44 C47 120.5(5)
C23 C24 C44 C45 58.2(5)
C25 C24 C44 C45 -121.3(5)
C25 C26 C48 C51 -119.4(4)
C27 C26 C48 C51 62.6(5)
C25 C26 C48 C49 1.1(5)
C27 C26 C48 C49 -176.9(4)
C25 C26 C48 C50 119.8(4)
C27 C26 C48 C50 -58.2(5)
